data_7030118
loop_
_publ_author_name
'Sharma, Manab'
'Ariafard, Alireza'
'Canty, Allan J.'
'Yates, Brian F.'
'Gardiner, Michael G.'
'Jones, Roderick C.'

_publ_section_title
;
 Synthetic and computational studies of the palladium(IV) system
 Pd(alkyl)(aryl)(alkynyl)(bidentate)(triflate) exhibiting selectivity in
 C-C reductive elimination.
;
_journal_issue 38
_journal_name_full 'Dalton transactions (Cambridge, England : 2003)'
_journal_page_first 11820
_journal_page_last 11828
_journal_paper_doi 10.1039/c2dt31086d
_journal_volume 41
_journal_year 2012
_chemical_formula_moiety 'C18 H18 N2 Pd'
_chemical_formula_sum 'C18 H18 N2 Pd'
_chemical_formula_weight 368.74
_chemical_name_systematic
;
?
;
_space_group_IT_number 15
_symmetry_cell_setting monoclinic
_symmetry_Int_Tables_number 15
_symmetry_space_group_name_Hall '-C 2yc'
_symmetry_space_group_name_H-M 'C 1 2/c 1'
_atom_sites_solution_hydrogens geom
_atom_sites_solution_primary direct
_atom_sites_solution_secondary difmap
_audit_creation_method SHELXL-97
_cell_angle_alpha 90.00
_cell_angle_beta 115.3600(10)
_cell_angle_gamma 90.00
_cell_formula_units_Z 24
_cell_length_a 47.366(2)
_cell_length_b 8.4950(9)
_cell_length_c 25.0650(15)
_cell_measurement_reflns_used 39584
_cell_measurement_temperature 100(2)
_cell_measurement_theta_max 26.23
_cell_measurement_theta_min 1.96
_cell_volume 9113.6(12)
_computing_cell_refinement XDS
_computing_data_collection BLU-ICE
_computing_data_reduction XDS
_computing_molecular_graphics
;
'X-SEED (Barbour, 2008) and ORTEPIII (Farrugia, 2008)'
;
_computing_publication_material 'WinGX (Farrugia, 1999)'
_computing_structure_refinement 'SHELXL-97 (Sheldrick, 1997)'
_computing_structure_solution 'SHELXS-97 (Sheldrick, 1990)'
_diffrn_ambient_temperature 100(2)
_diffrn_detector_area_resol_mean 'ADSC Q210'
_diffrn_measured_fraction_theta_full 0.980
_diffrn_measured_fraction_theta_max 0.980
_diffrn_measurement_device_type '3-BM1 Australian Synchrotron'
_diffrn_measurement_method Rotation
_diffrn_radiation_monochromator Si<111>
_diffrn_radiation_source 'synchrotron BM'
_diffrn_radiation_type Synchrotron
_diffrn_radiation_wavelength 0.77487
_diffrn_reflns_av_R_equivalents 0.0324
_diffrn_reflns_av_sigmaI/netI 0.0166
_diffrn_reflns_limit_h_max 54
_diffrn_reflns_limit_h_min -53
_diffrn_reflns_limit_k_max 9
_diffrn_reflns_limit_k_min -9
_diffrn_reflns_limit_l_max 28
_diffrn_reflns_limit_l_min -28
_diffrn_reflns_number 46306
_diffrn_reflns_theta_full 26.23
_diffrn_reflns_theta_max 26.23
_diffrn_reflns_theta_min 1.96
_exptl_absorpt_coefficient_mu 1.216
_exptl_absorpt_correction_type none
_exptl_crystal_colour yellow
_exptl_crystal_density_diffrn 1.612
_exptl_crystal_density_method 'not measured'
_exptl_crystal_description rod
_exptl_crystal_F_000 4464
_exptl_crystal_size_max 0.08
_exptl_crystal_size_mid 0.04
_exptl_crystal_size_min 0.02
_refine_diff_density_max 1.668
_refine_diff_density_min -1.376
_refine_diff_density_rms 0.129
_refine_ls_extinction_method none
_refine_ls_goodness_of_fit_ref 1.081
_refine_ls_hydrogen_treatment constr
_refine_ls_matrix_type full
_refine_ls_number_parameters 553
_refine_ls_number_reflns 6953
_refine_ls_number_restraints 0
_refine_ls_restrained_S_all 1.081
_refine_ls_R_factor_all 0.0466
_refine_ls_R_factor_gt 0.0458
_refine_ls_shift/su_max 0.001
_refine_ls_shift/su_mean 0.000
_refine_ls_structure_factor_coef Fsqd
_refine_ls_weighting_details 'calc w=1/[\s^2^(Fo^2^)+(0.0350P)^2^+178.5525P] where P=(Fo^2^+2Fc^2^)/3'
_refine_ls_weighting_scheme calc
_refine_ls_wR_factor_gt 0.1070
_refine_ls_wR_factor_ref 0.1075
_reflns_number_gt 6758
_reflns_number_total 6953
_reflns_threshold_expression >2sigma(I)
_cod_data_source_file c2dt31086d.txt
_cod_data_source_block c:\Complex_2
_cod_original_sg_symbol_H-M C2/c
_cod_database_code 7030118
_thetm01_alert_3_b
;
PROBLEM: The value of sine(theta_max)/wavelength is less than 0.575
Calculated sin(theta_max)/wavelength = 0.5704

RESPONSE: The resolution limitation is due to the size of the detector at the Australian synchrotron
;

loop_
_symmetry_equiv_pos_as_xyz
'x, y, z'
'-x, y, -z+1/2'
'x+1/2, y+1/2, z'
'-x+1/2, y+1/2, -z+1/2'
'-x, -y, -z'
'x, -y, z-1/2'
'-x+1/2, -y+1/2, -z'
'x+1/2, -y+1/2, z-1/2'

loop_
_atom_site_label
_atom_site_type_symbol
_atom_site_fract_x
_atom_site_fract_y
_atom_site_fract_z
_atom_site_U_iso_or_equiv
_atom_site_adp_type
_atom_site_occupancy
_atom_site_symmetry_multiplicity
_atom_site_calc_flag
_atom_site_refinement_flags
Pd11 Pd 0.188340(9) -0.05294(5) 0.545840(17) 0.01278(12) Uani 1 1 d .
Pd12 Pd 0.038188(9) 0.52178(5) 0.379951(17) 0.01315(12) Uani 1 1 d .
Pd13 Pd 0.138805(9) 0.02675(5) 0.302983(17) 0.01291(12) Uani 1 1 d .
N11 N 0.18368(10) 0.1703(5) 0.58045(18) 0.0140(9) Uani 1 1 d .
N12 N 0.03194(11) 0.2955(5) 0.4108(2) 0.0194(10) Uani 1 1 d .
N13 N 0.14397(10) 0.2526(5) 0.27039(19) 0.0176(10) Uani 1 1 d .
N21 N 0.22857(9) 0.0700(5) 0.55186(19) 0.0136(9) Uani 1 1 d .
N22 N 0.08118(11) 0.4052(5) 0.39670(19) 0.0169(10) Uani 1 1 d .
N23 N 0.09568(10) 0.1406(5) 0.28717(19) 0.0159(10) Uani 1 1 d .
C11 C 0.19499(12) -0.2566(7) 0.5088(2) 0.0193(12) Uani 1 1 d .
H11A H 0.1824 -0.3412 0.5144 0.029 Uiso 1 1 calc R
H11B H 0.2171 -0.2859 0.5278 0.029 Uiso 1 1 calc R
H11C H 0.1886 -0.2403 0.4665 0.029 Uiso 1 1 calc R
C12 C 0.04895(13) 0.7262(7) 0.3498(2) 0.0218(12) Uani 1 1 d .
H12A H 0.0321 0.8027 0.3414 0.033 Uiso 1 1 calc R
H12B H 0.0514 0.7050 0.3136 0.033 Uiso 1 1 calc R
H12C H 0.0685 0.7690 0.3799 0.033 Uiso 1 1 calc R
C13 C 0.13021(12) -0.1744(7) 0.3379(2) 0.0211(12) Uani 1 1 d .
H13A H 0.1470 -0.2505 0.3448 0.032 Uiso 1 1 calc R
H13B H 0.1102 -0.2193 0.3103 0.032 Uiso 1 1 calc R
H13C H 0.1293 -0.1500 0.3754 0.032 Uiso 1 1 calc R
C21 C 0.15212(12) -0.1582(6) 0.5516(2) 0.0147(11) Uani 1 1 d .
C22 C -0.00106(12) 0.6277(6) 0.3737(2) 0.0164(11) Uani 1 1 d .
C23 C 0.17706(12) -0.0769(6) 0.3041(2) 0.0164(11) Uani 1 1 d .
C31 C 0.15037(12) -0.1458(6) 0.6063(2) 0.0165(11) Uani 1 1 d .
H31 H 0.1668 -0.0944 0.6382 0.020 Uiso 1 1 calc R
C32 C -0.00840(12) 0.6225(7) 0.4222(2) 0.0197(12) Uani 1 1 d .
H32 H 0.0051 0.5670 0.4566 0.024 Uiso 1 1 calc R
C33 C 0.18086(12) -0.0676(7) 0.2520(2) 0.0187(12) Uani 1 1 d .
H33 H 0.1655 -0.0137 0.2192 0.022 Uiso 1 1 calc R
C41 C 0.12545(12) -0.2062(6) 0.6149(2) 0.0165(11) Uani 1 1 d .
H41 H 0.1253 -0.1962 0.6525 0.020 Uiso 1 1 calc R
C42 C -0.03465(13) 0.6955(7) 0.4217(3) 0.0233(13) Uani 1 1 d .
H42 H -0.0386 0.6898 0.4558 0.028 Uiso 1 1 calc R
C43 C 0.20628(12) -0.1343(7) 0.2464(3) 0.0203(12) Uani 1 1 d .
H43 H 0.2078 -0.1254 0.2099 0.024 Uiso 1 1 calc R
C51 C 0.10083(12) -0.2807(6) 0.5697(2) 0.0169(11) Uani 1 1 d .
C52 C -0.05534(13) 0.7768(7) 0.3724(3) 0.0258(14) Uani 1 1 d .
C53 C 0.22950(12) -0.2139(7) 0.2933(3) 0.0208(12) Uani 1 1 d .
C61 C 0.10224(13) -0.2966(6) 0.5157(2) 0.0199(12) Uani 1 1 d .
H61 H 0.0858 -0.3491 0.4841 0.024 Uiso 1 1 calc R
C62 C -0.04850(13) 0.7819(7) 0.3237(3) 0.0257(13) Uani 1 1 d .
H62 H -0.0623 0.8357 0.2890 0.031 Uiso 1 1 calc R
C63 C 0.22581(13) -0.2232(7) 0.3453(3) 0.0230(13) Uani 1 1 d .
H63 H 0.2411 -0.2769 0.3783 0.028 Uiso 1 1 calc R
C71 C 0.12725(13) -0.2368(6) 0.5074(2) 0.0182(12) Uani 1 1 d .
H71 H 0.1275 -0.2500 0.4700 0.022 Uiso 1 1 calc R
C72 C -0.02182(12) 0.7095(7) 0.3245(3) 0.0217(12) Uani 1 1 d .
H72 H -0.0178 0.7164 0.2906 0.026 Uiso 1 1 calc R
C73 C 0.20037(12) -0.1559(7) 0.3502(2) 0.0191(12) Uani 1 1 d .
H73 H 0.1989 -0.1644 0.3867 0.023 Uiso 1 1 calc R
C81 C 0.07346(14) -0.3435(8) 0.5790(3) 0.0319(15) Uani 1 1 d .
H81A H 0.0786 -0.4478 0.5974 0.048 Uiso 1 1 calc R
H81B H 0.0552 -0.3516 0.5408 0.048 Uiso 1 1 calc R
H81C H 0.0688 -0.2718 0.6048 0.048 Uiso 1 1 calc R
C82 C -0.08403(15) 0.8565(8) 0.3713(3) 0.0393(17) Uani 1 1 d .
H82A H -0.0973 0.7783 0.3780 0.059 Uiso 1 1 calc R
H82B H -0.0956 0.9063 0.3327 0.059 Uiso 1 1 calc R
H82C H -0.0778 0.9369 0.4023 0.059 Uiso 1 1 calc R
C83 C 0.25690(5) -0.2892(3) 0.28710(9) 0.0342(16) Uani 1 1 d .
H83A H 0.2722 -0.3252 0.3259 0.051 Uiso 1 1 calc R
H83B H 0.2667 -0.2119 0.2713 0.051 Uiso 1 1 calc R
H83C H 0.2496 -0.3792 0.2602 0.051 Uiso 1 1 calc R
C211 C 0.20799(5) 0.2695(3) 0.59357(8) 0.0176(12) Uani 1 1 d R
C212 C 0.05722(5) 0.2000(3) 0.42946(11) 0.0196(12) Uani 1 1 d R
C213 C 0.11859(6) 0.3468(3) 0.25356(10) 0.0181(12) Uani 1 1 d R
C221 C 0.23431(5) 0.2084(3) 0.58186(8) 0.0175(12) Uani 1 1 d R
C222 C 0.08507(5) 0.2632(3) 0.42372(9) 0.0183(12) Uani 1 1 d R
C223 C 0.09099(6) 0.2783(4) 0.25784(9) 0.0177(12) Uani 1 1 d R
C311 C 0.20761(5) 0.4203(3) 0.61362(9) 0.0265(13) Uani 1 1 d R
H311 H 0.2252 0.4870 0.6234 0.032 Uiso 1 1 calc R
C312 C 0.05662(16) 0.0504(7) 0.4509(3) 0.0285(14) Uani 1 1 d .
H312 H 0.0749 -0.0132 0.4652 0.034 Uiso 1 1 calc R
C313 C 0.11956(16) 0.5014(7) 0.2360(3) 0.0283(14) Uani 1 1 d .
H313 H 0.1015 0.5662 0.2239 0.034 Uiso 1 1 calc R
C321 C 0.26223(13) 0.2896(7) 0.5989(2) 0.0229(13) Uani 1 1 d .
H321 H 0.2658 0.3841 0.6211 0.027 Uiso 1 1 calc R
C322 C 0.11313(14) 0.1830(7) 0.4427(2) 0.0238(13) Uani 1 1 d .
H322 H 0.1156 0.0841 0.4618 0.029 Uiso 1 1 calc R
C323 C 0.06196(14) 0.3528(7) 0.2342(2) 0.0235(13) Uani 1 1 d .
H323 H 0.0589 0.4477 0.2124 0.028 Uiso 1 1 calc R
C411 C 0.18144(16) 0.4741(7) 0.6195(3) 0.0309(15) Uani 1 1 d .
H411 H 0.1808 0.5779 0.6330 0.037 Uiso 1 1 calc R
C412 C 0.02939(17) -0.0061(7) 0.4514(3) 0.0347(16) Uani 1 1 d .
H412 H 0.0286 -0.1091 0.4655 0.042 Uiso 1 1 calc R
C413 C 0.14672(16) 0.5601(7) 0.2364(3) 0.0325(15) Uani 1 1 d .
H413 H 0.1478 0.6664 0.2255 0.039 Uiso 1 1 calc R
C421 C 0.28482(14) 0.2305(8) 0.5829(3) 0.0262(14) Uani 1 1 d .
H421 H 0.3041 0.2841 0.5940 0.031 Uiso 1 1 calc R
C422 C 0.13761(14) 0.2467(8) 0.4337(3) 0.0258(13) Uani 1 1 d .
H422 H 0.1569 0.1925 0.4464 0.031 Uiso 1 1 calc R
C423 C 0.03776(14) 0.2863(8) 0.2431(3) 0.0280(14) Uani 1 1 d .
H423 H 0.0178 0.3348 0.2274 0.034 Uiso 1 1 calc R
C511 C 0.15644(14) 0.3743(7) 0.6053(3) 0.0243(13) Uani 1 1 d .
H511 H 0.1381 0.4084 0.6082 0.029 Uiso 1 1 calc R
C512 C 0.00350(15) 0.0895(7) 0.4311(3) 0.0300(15) Uani 1 1 d .
H512 H -0.0156 0.0529 0.4302 0.036 Uiso 1 1 calc R
C513 C 0.17237(16) 0.4630(7) 0.2527(3) 0.0302(15) Uani 1 1 d .
H513 H 0.1912 0.5003 0.2525 0.036 Uiso 1 1 calc R
C521 C 0.27896(13) 0.0929(8) 0.5507(3) 0.0250(13) Uani 1 1 d .
H521 H 0.2939 0.0515 0.5386 0.030 Uiso 1 1 calc R
C522 C 0.13333(13) 0.3917(7) 0.4056(2) 0.0226(13) Uani 1 1 d .
H522 H 0.1497 0.4379 0.3985 0.027 Uiso 1 1 calc R
C523 C 0.04294(13) 0.1489(7) 0.2751(3) 0.0241(13) Uani 1 1 d .
H523 H 0.0268 0.1033 0.2828 0.029 Uiso 1 1 calc R
C611 C 0.15850(13) 0.2242(7) 0.5868(2) 0.0201(12) Uani 1 1 d .
H611 H 0.1413 0.1549 0.5780 0.024 Uiso 1 1 calc R
C612 C 0.00568(14) 0.2401(7) 0.4118(2) 0.0247(13) Uani 1 1 d .
H612 H -0.0121 0.3066 0.3988 0.030 Uiso 1 1 calc R
C613 C 0.17014(13) 0.3108(7) 0.2693(2) 0.0214(12) Uani 1 1 d .
H613 H 0.1878 0.2440 0.2804 0.026 Uiso 1 1 calc R
C621 C 0.25086(12) 0.0164(7) 0.5363(2) 0.0192(12) Uani 1 1 d .
H621 H 0.2470 -0.0787 0.5144 0.023 Uiso 1 1 calc R
C622 C 0.10505(13) 0.4671(7) 0.3882(2) 0.0193(12) Uani 1 1 d .
H622 H 0.1023 0.5669 0.3695 0.023 Uiso 1 1 calc R
C623 C 0.07208(13) 0.0779(7) 0.2958(2) 0.0203(12) Uani 1 1 d .
H623 H 0.0754 -0.0185 0.3169 0.024 Uiso 1 1 calc R

loop_
_atom_site_aniso_label
_atom_site_aniso_U_11
_atom_site_aniso_U_22
_atom_site_aniso_U_33
_atom_site_aniso_U_23
_atom_site_aniso_U_13
_atom_site_aniso_U_12
Pd11 0.0125(2) 0.0129(2) 0.0139(2) -0.00293(16) 0.00659(16) 0.00189(16)
Pd12 0.0119(2) 0.0113(2) 0.0142(2) 0.00245(16) 0.00372(16) -0.00328(16)
Pd13 0.0122(2) 0.0119(2) 0.0147(2) 0.00417(16) 0.00580(16) -0.00144(16)
N11 0.013(2) 0.013(2) 0.016(2) 0.0008(18) 0.0073(18) 0.0033(19)
N12 0.020(2) 0.018(2) 0.019(2) -0.0070(19) 0.007(2) -0.010(2)
N13 0.019(2) 0.017(2) 0.015(2) -0.0011(19) 0.0056(19) -0.003(2)
N21 0.005(2) 0.018(2) 0.019(2) 0.0034(19) 0.0061(18) -0.0014(18)
N22 0.025(2) 0.012(2) 0.014(2) -0.0018(18) 0.0091(19) 0.000(2)
N23 0.016(2) 0.015(2) 0.016(2) 0.0000(19) 0.0062(18) 0.0023(19)
C11 0.012(3) 0.025(3) 0.022(3) -0.004(2) 0.010(2) -0.004(2)
C12 0.018(3) 0.025(3) 0.022(3) -0.001(2) 0.009(2) -0.004(2)
C13 0.013(3) 0.027(3) 0.026(3) -0.001(3) 0.012(2) -0.002(2)
C21 0.018(3) 0.010(3) 0.016(3) 0.003(2) 0.006(2) 0.008(2)
C22 0.010(2) 0.017(3) 0.019(3) -0.001(2) 0.004(2) -0.005(2)
C23 0.012(3) 0.014(3) 0.019(3) 0.002(2) 0.004(2) -0.005(2)
C31 0.015(3) 0.014(3) 0.016(3) -0.007(2) 0.002(2) 0.001(2)
C32 0.014(3) 0.016(3) 0.023(3) 0.004(2) 0.002(2) -0.005(2)
C33 0.009(3) 0.021(3) 0.020(3) 0.009(2) 0.001(2) -0.001(2)
C41 0.012(3) 0.020(3) 0.016(3) -0.001(2) 0.005(2) 0.000(2)
C42 0.016(3) 0.021(3) 0.031(3) -0.002(3) 0.009(2) -0.011(2)
C43 0.016(3) 0.022(3) 0.024(3) -0.001(2) 0.010(2) -0.005(2)
C51 0.013(3) 0.012(3) 0.022(3) 0.002(2) 0.004(2) 0.001(2)
C52 0.009(3) 0.018(3) 0.045(4) -0.004(3) 0.006(3) -0.006(2)
C53 0.009(3) 0.015(3) 0.036(3) 0.000(2) 0.007(2) -0.005(2)
C61 0.017(3) 0.014(3) 0.022(3) 0.001(2) 0.002(2) -0.004(2)
C62 0.019(3) 0.019(3) 0.029(3) 0.005(3) 0.001(3) -0.004(2)
C63 0.013(3) 0.019(3) 0.030(3) 0.009(3) 0.003(2) 0.001(2)
C71 0.022(3) 0.016(3) 0.017(3) 0.002(2) 0.008(2) 0.007(2)
C72 0.016(3) 0.022(3) 0.025(3) 0.004(2) 0.007(2) -0.003(2)
C73 0.017(3) 0.017(3) 0.024(3) 0.000(2) 0.009(2) -0.010(2)
C81 0.019(3) 0.038(4) 0.037(4) 0.006(3) 0.010(3) -0.009(3)
C82 0.022(3) 0.031(4) 0.064(5) -0.002(3) 0.017(3) 0.003(3)
C83 0.019(3) 0.030(4) 0.054(4) -0.004(3) 0.016(3) 0.007(3)
C211 0.022(3) 0.017(3) 0.015(3) 0.006(2) 0.009(2) 0.002(2)
C212 0.027(3) 0.012(3) 0.017(3) -0.004(2) 0.007(2) -0.001(2)
C213 0.025(3) 0.016(3) 0.013(3) -0.002(2) 0.008(2) -0.002(2)
C221 0.021(3) 0.014(3) 0.016(3) 0.001(2) 0.007(2) -0.001(2)
C222 0.024(3) 0.016(3) 0.015(3) -0.005(2) 0.008(2) -0.006(2)
C223 0.025(3) 0.013(3) 0.016(3) -0.002(2) 0.010(2) 0.003(2)
C311 0.034(3) 0.014(3) 0.036(3) -0.002(3) 0.020(3) -0.002(3)
C312 0.038(4) 0.013(3) 0.036(4) 0.004(3) 0.018(3) 0.000(3)
C313 0.047(4) 0.012(3) 0.027(3) 0.001(2) 0.016(3) 0.003(3)
C321 0.027(3) 0.020(3) 0.020(3) 0.003(2) 0.009(2) 0.003(3)
C322 0.029(3) 0.022(3) 0.016(3) 0.001(2) 0.006(2) 0.006(3)
C323 0.028(3) 0.023(3) 0.019(3) 0.003(2) 0.010(2) 0.009(3)
C411 0.048(4) 0.013(3) 0.039(4) -0.002(3) 0.025(3) 0.005(3)
C412 0.052(4) 0.013(3) 0.044(4) 0.002(3) 0.026(3) -0.008(3)
C413 0.051(4) 0.012(3) 0.032(3) 0.001(3) 0.015(3) -0.009(3)
C421 0.018(3) 0.035(4) 0.025(3) 0.005(3) 0.009(2) -0.003(3)
C422 0.022(3) 0.033(4) 0.023(3) -0.001(3) 0.010(2) 0.008(3)
C423 0.019(3) 0.039(4) 0.023(3) 0.003(3) 0.006(2) 0.013(3)
C511 0.025(3) 0.021(3) 0.030(3) 0.002(3) 0.015(3) 0.012(3)
C512 0.036(4) 0.021(3) 0.034(3) -0.002(3) 0.015(3) -0.017(3)
C513 0.035(4) 0.025(3) 0.029(3) -0.001(3) 0.012(3) -0.017(3)
C521 0.020(3) 0.033(4) 0.024(3) 0.004(3) 0.012(2) 0.004(3)
C522 0.016(3) 0.028(3) 0.023(3) -0.004(3) 0.008(2) -0.004(3)
C523 0.017(3) 0.033(3) 0.024(3) -0.001(3) 0.011(2) 0.001(3)
C611 0.019(3) 0.022(3) 0.021(3) 0.003(2) 0.010(2) 0.005(2)
C612 0.021(3) 0.026(3) 0.022(3) -0.002(3) 0.004(2) -0.009(3)
C613 0.020(3) 0.018(3) 0.021(3) 0.002(2) 0.004(2) -0.008(2)
C621 0.016(3) 0.021(3) 0.022(3) 0.004(2) 0.010(2) 0.004(2)
C622 0.021(3) 0.019(3) 0.019(3) -0.002(2) 0.010(2) -0.003(2)
C623 0.019(3) 0.024(3) 0.021(3) 0.000(2) 0.011(2) -0.002(2)

loop_
_atom_type_symbol
_atom_type_description
_atom_type_scat_dispersion_real
_atom_type_scat_dispersion_imag
_atom_type_scat_source
C C 0.0033 0.0016 'International Tables Vol C Tables 4.2.6.8 and 6.1.1.4'
H H 0.0000 0.0000 'International Tables Vol C Tables 4.2.6.8 and 6.1.1.4'
Pd Pd -0.9988 1.0072 'International Tables Vol C Tables 4.2.6.8 and 6.1.1.4'
N N 0.0061 0.0033 'International Tables Vol C Tables 4.2.6.8 and 6.1.1.4'

loop_
_geom_angle_atom_site_label_1
_geom_angle_atom_site_label_2
_geom_angle_atom_site_label_3
_geom_angle
C21 Pd11 C11 87.6(2)
C21 Pd11 N21 172.03(19)
C11 Pd11 N21 98.07(19)
C21 Pd11 N11 97.30(19)
C11 Pd11 N11 174.68(19)
N21 Pd11 N11 77.28(17)
C22 Pd12 C12 87.7(2)
C22 Pd12 N22 173.66(19)
C12 Pd12 N22 95.7(2)
C22 Pd12 N12 99.4(2)
C12 Pd12 N12 172.8(2)
N22 Pd12 N12 77.32(17)
C23 Pd13 C13 88.4(2)
C23 Pd13 N23 171.01(19)
C13 Pd13 N23 96.2(2)
C23 Pd13 N13 98.56(19)
C13 Pd13 N13 172.6(2)
N23 Pd13 N13 77.30(17)
C611 N11 C211 117.7(4)
C611 N11 Pd11 126.8(4)
C211 N11 Pd11 115.3(3)
C612 N12 C212 118.2(5)
C612 N12 Pd12 126.6(4)
C212 N12 Pd12 115.2(3)
C613 N13 C213 118.6(4)
C613 N13 Pd13 126.5(4)
C213 N13 Pd13 114.7(3)
C621 N21 C221 117.1(4)
C621 N21 Pd11 127.1(4)
C221 N21 Pd11 115.2(3)
C622 N22 C222 118.9(4)
C622 N22 Pd12 125.6(4)
C222 N22 Pd12 115.1(3)
C623 N23 C223 118.7(4)
C623 N23 Pd13 126.1(4)
C223 N23 Pd13 114.5(3)
Pd11 C11 H11A 109.5
Pd11 C11 H11B 109.5
H11A C11 H11B 109.5
Pd11 C11 H11C 109.5
H11A C11 H11C 109.5
H11B C11 H11C 109.5
Pd12 C12 H12A 109.5
Pd12 C12 H12B 109.5
H12A C12 H12B 109.5
Pd12 C12 H12C 109.5
H12A C12 H12C 109.5
H12B C12 H12C 109.5
Pd13 C13 H13A 109.5
Pd13 C13 H13B 109.5
H13A C13 H13B 109.5
Pd13 C13 H13C 109.5
H13A C13 H13C 109.5
H13B C13 H13C 109.5
C71 C21 C31 115.2(5)
C71 C21 Pd11 128.2(4)
C31 C21 Pd11 116.5(4)
C72 C22 C32 116.2(5)
C72 C22 Pd12 124.9(4)
C32 C22 Pd12 118.9(4)
C73 C23 C33 115.6(5)
C73 C23 Pd13 128.3(4)
C33 C23 Pd13 116.1(4)
C41 C31 C21 122.1(5)
C41 C31 H31 118.9
C21 C31 H31 118.9
C42 C32 C22 122.3(5)
C42 C32 H32 118.9
C22 C32 H32 118.9
C43 C33 C23 122.4(5)
C43 C33 H33 118.8
C23 C33 H33 118.8
C51 C41 C31 121.1(5)
C51 C41 H41 119.4
C31 C41 H41 119.4
C32 C42 C52 121.3(6)
C32 C42 H42 119.3
C52 C42 H42 119.3
C33 C43 C53 121.0(5)
C33 C43 H43 119.5
C53 C43 H43 119.5
C41 C51 C61 117.8(5)
C41 C51 C81 120.9(5)
C61 C51 C81 121.2(5)
C42 C52 C62 117.1(5)
C42 C52 C82 121.9(6)
C62 C52 C82 121.0(6)
C63 C53 C43 116.7(5)
C63 C53 C83 122.0(5)
C43 C53 C83 121.3(5)
C71 C61 C51 120.7(5)
C71 C61 H61 119.6
C51 C61 H61 119.6
C52 C62 C72 121.4(5)
C52 C62 H62 119.3
C72 C62 H62 119.3
C73 C63 C53 121.5(5)
C73 C63 H63 119.2
C53 C63 H63 119.2
C61 C71 C21 123.0(5)
C61 C71 H71 118.5
C21 C71 H71 118.5
C22 C72 C62 121.7(5)
C22 C72 H72 119.1
C62 C72 H72 119.1
C23 C73 C63 122.7(5)
C23 C73 H73 118.6
C63 C73 H73 118.6
C51 C81 H81A 109.5
C51 C81 H81B 109.5
H81A C81 H81B 109.5
C51 C81 H81C 109.5
H81A C81 H81C 109.5
H81B C81 H81C 109.5
C52 C82 H82A 109.5
C52 C82 H82B 109.5
H82A C82 H82B 109.5
C52 C82 H82C 109.5
H82A C82 H82C 109.5
H82B C82 H82C 109.5
C53 C83 H83A 109.5
C53 C83 H83B 109.5
H83A C83 H83B 109.5
C53 C83 H83C 109.5
H83A C83 H83C 109.5
H83B C83 H83C 109.5
N11 C211 C311 121.8(2)
N11 C211 C221 115.7(2)
C311 C211 C221 122.5
N12 C212 C312 121.5(4)
N12 C212 C222 116.1(2)
C312 C212 C222 122.4(3)
N13 C213 C313 120.8(4)
N13 C213 C223 116.1(2)
C313 C213 C223 123.0(3)
N21 C221 C321 122.6(3)
N21 C221 C211 115.08(19)
C321 C221 C211 122.3(3)
N22 C222 C322 120.9(4)
N22 C222 C212 115.7(2)
C322 C222 C212 123.4(3)
N23 C223 C323 121.8(4)
N23 C223 C213 115.9(2)
C323 C223 C213 122.2(3)
C211 C311 C411 119.8(3)
C211 C311 H311 120.1
C411 C311 H311 120.1
C412 C312 C212 119.8(6)
C412 C312 H312 120.1
C212 C312 H312 120.1
C413 C313 C213 119.8(6)
C413 C313 H313 120.1
C213 C313 H313 120.1
C221 C321 C421 118.9(5)
C221 C321 H321 120.6
C421 C321 H321 120.6
C422 C322 C222 120.0(5)
C422 C322 H322 120.0
C222 C322 H322 120.0
C423 C323 C223 118.9(5)
C423 C323 H323 120.6
C223 C323 H323 120.6
C511 C411 C311 118.6(5)
C511 C411 H411 120.7
C311 C411 H411 120.7
C512 C412 C312 118.7(6)
C512 C412 H412 120.7
C312 C412 H412 120.7
C313 C413 C513 119.2(6)
C313 C413 H413 120.4
C513 C413 H413 120.4
C521 C421 C321 119.3(6)
C521 C421 H421 120.4
C321 C421 H421 120.4
C322 C422 C522 118.6(5)
C322 C422 H422 120.7
C522 C422 H422 120.7
C523 C423 C323 119.2(5)
C523 C423 H423 120.4
C323 C423 H423 120.4
C411 C511 C611 118.9(5)
C411 C511 H511 120.6
C611 C511 H511 120.6
C412 C512 C612 119.1(6)
C412 C512 H512 120.4
C612 C512 H512 120.4
C613 C513 C413 118.7(6)
C613 C513 H513 120.6
C413 C513 H513 120.6
C421 C521 C621 118.7(5)
C421 C521 H521 120.6
C621 C521 H521 120.6
C622 C522 C422 118.9(5)
C622 C522 H522 120.5
C422 C522 H522 120.5
C423 C523 C623 119.2(5)
C423 C523 H523 120.4
C623 C523 H523 120.4
N11 C611 C511 123.3(5)
N11 C611 H611 118.4
C511 C611 H611 118.4
N12 C612 C512 122.6(6)
N12 C612 H612 118.7
C512 C612 H612 118.7
N13 C613 C513 122.8(6)
N13 C613 H613 118.6
C513 C613 H613 118.6
N21 C621 C521 123.4(5)
N21 C621 H621 118.3
C521 C621 H621 118.3
N22 C622 C522 122.6(5)
N22 C622 H622 118.7
C522 C622 H622 118.7
N23 C623 C523 122.2(5)
N23 C623 H623 118.9
C523 C623 H623 118.9

loop_
_geom_bond_atom_site_label_1
_geom_bond_atom_site_label_2
_geom_bond_distance
Pd11 C21 1.994(5)
Pd11 C11 2.051(6)
Pd11 N21 2.121(4)
Pd11 N11 2.135(4)
Pd12 C22 2.010(5)
Pd12 C12 2.044(6)
Pd12 N22 2.138(5)
Pd12 N12 2.139(5)
Pd13 C23 2.003(5)
Pd13 C13 2.039(6)
Pd13 N23 2.138(4)
Pd13 N13 2.140(5)
N11 C611 1.349(7)
N11 C211 1.349(5)
N12 C612 1.341(7)
N12 C212 1.354(5)
N13 C613 1.346(7)
N13 C213 1.352(5)
N21 C621 1.351(7)
N21 C221 1.359(5)
N22 C622 1.344(7)
N22 C222 1.357(5)
N23 C623 1.337(7)
N23 C223 1.349(5)
C11 H11A 0.9800
C11 H11B 0.9800
C11 H11C 0.9800
C12 H12A 0.9800
C12 H12B 0.9800
C12 H12C 0.9800
C13 H13A 0.9800
C13 H13B 0.9800
C13 H13C 0.9800
C21 C71 1.394(8)
C21 C31 1.412(7)
C22 C72 1.389(8)
C22 C32 1.402(8)
C23 C73 1.382(8)
C23 C33 1.395(8)
C31 C41 1.386(8)
C31 H31 0.9500
C32 C42 1.384(8)
C32 H32 0.9500
C33 C43 1.392(8)
C33 H33 0.9500
C41 C51 1.383(8)
C41 H41 0.9500
C42 C52 1.388(9)
C42 H42 0.9500
C43 C53 1.394(8)
C43 H43 0.9500
C51 C61 1.391(8)
C51 C81 1.509(8)
C52 C62 1.393(9)
C52 C82 1.507(8)
C53 C63 1.389(8)
C53 C83 1.513(6)
C61 C71 1.383(8)
C61 H61 0.9500
C62 C72 1.397(8)
C62 H62 0.9500
C63 C73 1.386(8)
C63 H63 0.9500
C71 H71 0.9500
C72 H72 0.9500
C73 H73 0.9500
C81 H81A 0.9800
C81 H81B 0.9800
C81 H81C 0.9800
C82 H82A 0.9800
C82 H82B 0.9800
C82 H82C 0.9800
C83 H83A 0.9800
C83 H83B 0.9800
C83 H83C 0.9800
C211 C311 1.3790
C211 C221 1.4909
C212 C312 1.384(6)
C212 C222 1.4873
C213 C313 1.391(7)
C213 C223 1.4761
C221 C321 1.387(6)
C222 C322 1.384(6)
C223 C323 1.394(6)
C311 C411 1.387(7)
C311 H311 0.9500
C312 C412 1.382(9)
C312 H312 0.9500
C313 C413 1.376(9)
C313 H313 0.9500
C321 C421 1.387(8)
C321 H321 0.9500
C322 C422 1.383(9)
C322 H322 0.9500
C323 C423 1.379(9)
C323 H323 0.9500
C411 C511 1.373(9)
C411 H411 0.9500
C412 C512 1.374(10)
C412 H412 0.9500
C413 C513 1.378(10)
C413 H413 0.9500
C421 C521 1.379(9)
C421 H421 0.9500
C422 C522 1.389(9)
C422 H422 0.9500
C423 C523 1.377(9)
C423 H423 0.9500
C511 C611 1.375(8)
C511 H511 0.9500
C512 C612 1.387(9)
C512 H512 0.9500
C513 C613 1.375(8)
C513 H513 0.9500
C521 C621 1.383(8)
C521 H521 0.9500
C522 C622 1.377(8)
C522 H522 0.9500
C523 C623 1.387(8)
C523 H523 0.9500
C611 H611 0.9500
C612 H612 0.9500
C613 H613 0.9500
C621 H621 0.9500
C622 H622 0.9500
C623 H623 0.9500

loop_
_geom_torsion_atom_site_label_1
_geom_torsion_atom_site_label_2
_geom_torsion_atom_site_label_3
_geom_torsion_atom_site_label_4
_geom_torsion
C21 Pd11 N11 C611 -15.8(5)
C11 Pd11 N11 C611 141(2)
N21 Pd11 N11 C611 170.2(5)
C21 Pd11 N11 C211 168.7(3)
C11 Pd11 N11 C211 -35(2)
N21 Pd11 N11 C211 -5.4(3)
C22 Pd12 N12 C612 12.5(5)
C12 Pd12 N12 C612 -161.5(15)
N22 Pd12 N12 C612 -173.1(5)
C22 Pd12 N12 C212 -169.3(3)
C12 Pd12 N12 C212 16.7(17)
N22 Pd12 N12 C212 5.1(3)
C23 Pd13 N13 C613 -16.6(5)
C13 Pd13 N13 C613 143.3(15)
N23 Pd13 N13 C613 171.5(5)
C23 Pd13 N13 C213 168.3(3)
C13 Pd13 N13 C213 -31.7(17)
N23 Pd13 N13 C213 -3.5(3)
C21 Pd11 N21 C621 133.2(13)
C11 Pd11 N21 C621 -1.8(5)
N11 Pd11 N21 C621 -179.2(5)
C21 Pd11 N21 C221 -37.3(15)
C11 Pd11 N21 C221 -172.3(3)
N11 Pd11 N21 C221 10.3(3)
C22 Pd12 N22 C622 -120.8(17)
C12 Pd12 N22 C622 0.9(5)
N12 Pd12 N22 C622 179.5(5)
C22 Pd12 N22 C222 52.2(19)
C12 Pd12 N22 C222 173.9(3)
N12 Pd12 N22 C222 -7.5(3)
C23 Pd13 N23 C623 115.8(12)
C13 Pd13 N23 C623 -4.3(5)
N13 Pd13 N23 C623 179.2(5)
C23 Pd13 N23 C223 -54.0(13)
C13 Pd13 N23 C223 -174.0(3)
N13 Pd13 N23 C223 9.4(3)
C11 Pd11 C21 C71 -50.8(5)
N21 Pd11 C21 C71 173.7(11)
N11 Pd11 C21 C71 127.1(5)
C11 Pd11 C21 C31 132.6(4)
N21 Pd11 C21 C31 -2.9(16)
N11 Pd11 C21 C31 -49.5(4)
C12 Pd12 C22 C72 49.1(5)
N22 Pd12 C22 C72 171.2(15)
N12 Pd12 C22 C72 -130.1(5)
C12 Pd12 C22 C32 -129.9(4)
N22 Pd12 C22 C32 -8(2)
N12 Pd12 C22 C32 50.9(4)
C13 Pd13 C23 C73 -49.2(5)
N23 Pd13 C23 C73 -169.8(10)
N13 Pd13 C23 C73 128.3(5)
C13 Pd13 C23 C33 131.2(4)
N23 Pd13 C23 C33 10.6(15)
N13 Pd13 C23 C33 -51.3(4)
C71 C21 C31 C41 -0.7(8)
Pd11 C21 C31 C41 176.3(4)
C72 C22 C32 C42 -0.5(8)
Pd12 C22 C32 C42 178.6(4)
C73 C23 C33 C43 0.5(8)
Pd13 C23 C33 C43 -179.9(4)
C21 C31 C41 C51 -0.6(8)
C22 C32 C42 C52 0.7(9)
C23 C33 C43 C53 -0.3(9)
C31 C41 C51 C61 1.6(8)
C31 C41 C51 C81 -178.8(5)
C32 C42 C52 C62 -0.1(8)
C32 C42 C52 C82 179.9(6)
C33 C43 C53 C63 0.2(8)
C33 C43 C53 C83 178.9(5)
C41 C51 C61 C71 -1.2(8)
C81 C51 C61 C71 179.2(5)
C42 C52 C62 C72 -0.6(8)
C82 C52 C62 C72 179.4(6)
C43 C53 C63 C73 -0.3(8)
C83 C53 C63 C73 -179.0(5)
C51 C61 C71 C21 -0.2(8)
C31 C21 C71 C61 1.1(8)
Pd11 C21 C71 C61 -175.6(4)
C32 C22 C72 C62 -0.2(8)
Pd12 C22 C72 C62 -179.2(4)
C52 C62 C72 C22 0.7(9)
C33 C23 C73 C63 -0.6(8)
Pd13 C23 C73 C63 179.9(4)
C53 C63 C73 C23 0.5(9)
C611 N11 C211 C311 0.9(5)
Pd11 N11 C211 C311 176.88(10)
C611 N11 C211 C221 -175.9(3)
Pd11 N11 C211 C221 0.1(3)
C612 N12 C212 C312 -2.0(6)
Pd12 N12 C212 C312 179.7(4)
C612 N12 C212 C222 176.1(4)
Pd12 N12 C212 C222 -2.3(3)
C613 N13 C213 C313 -0.7(6)
Pd13 N13 C213 C313 174.7(3)
C613 N13 C213 C223 -177.8(3)
Pd13 N13 C213 C223 -2.4(3)
C621 N21 C221 C321 -3.1(6)
Pd11 N21 C221 C321 168.4(3)
C621 N21 C221 C211 175.1(3)
Pd11 N21 C221 C211 -13.4(3)
N11 C211 C221 N21 8.9(3)
C311 C211 C221 N21 -167.9(2)
N11 C211 C221 C321 -172.9(4)
C311 C211 C221 C321 10.3(3)
C622 N22 C222 C322 0.3(6)
Pd12 N22 C222 C322 -173.2(3)
C622 N22 C222 C212 -177.8(3)
Pd12 N22 C222 C212 8.7(3)
N12 C212 C222 N22 -4.3(3)
C312 C212 C222 N22 173.7(4)
N12 C212 C222 C322 177.6(4)
C312 C212 C222 C322 -4.3(4)
C623 N23 C223 C323 -2.9(6)
Pd13 N23 C223 C323 167.7(3)
C623 N23 C223 C213 175.7(4)
Pd13 N23 C223 C213 -13.7(3)
N13 C213 C223 N23 10.8(3)
C313 C213 C223 N23 -166.2(4)
N13 C213 C223 C323 -170.6(4)
C313 C213 C223 C323 12.4(4)
N11 C211 C311 C411 -1.4(4)
C221 C211 C311 C411 175.2(3)
N12 C212 C312 C412 2.4(8)
C222 C212 C312 C412 -175.5(4)
N13 C213 C313 C413 -0.7(7)
C223 C213 C313 C413 176.2(4)
N21 C221 C321 C421 2.4(7)
C211 C221 C321 C421 -175.7(4)
N22 C222 C322 C422 -0.6(7)
C212 C222 C322 C422 177.4(4)
N23 C223 C323 C423 2.5(7)
C213 C223 C323 C423 -176.1(4)
C211 C311 C411 C511 0.4(7)
C212 C312 C412 C512 -0.8(9)
C213 C313 C413 C513 1.7(9)
C221 C321 C421 C521 -0.1(8)
C222 C322 C422 C522 0.1(8)
C223 C323 C423 C523 0.1(8)
C311 C411 C511 C611 1.1(9)
C312 C412 C512 C612 -1.2(10)
C313 C413 C513 C613 -1.3(9)
C321 C421 C521 C621 -1.3(8)
C322 C422 C522 C622 0.6(8)
C323 C423 C523 C623 -2.2(9)
C211 N11 C611 C511 0.6(7)
Pd11 N11 C611 C511 -174.8(4)
C411 C511 C611 N11 -1.6(9)
C212 N12 C612 C512 -0.1(8)
Pd12 N12 C612 C512 178.1(4)
C412 C512 C612 N12 1.7(9)
C213 N13 C613 C513 1.1(8)
Pd13 N13 C613 C513 -173.7(4)
C413 C513 C613 N13 -0.1(9)
C221 N21 C621 C521 1.7(7)
Pd11 N21 C621 C521 -168.7(4)
C421 C521 C621 N21 0.5(9)
C222 N22 C622 C522 0.4(7)
Pd12 N22 C622 C522 173.1(4)
C422 C522 C622 N22 -0.8(8)
C223 N23 C623 C523 0.7(8)
Pd13 N23 C623 C523 -168.7(4)
C423 C523 C623 N23 1.8(9)
